data_7231077
loop_
_publ_author_name
'Manna, Utsab'
'Das, Gopal'

_publ_section_title
;
 Halo-methylphenyl substituted neutral tripodal receptors for
 cation-assisted encapsulation of anionic guests of varied dimensionality
;
_journal_issue 31
_journal_name_full CrystEngComm
_journal_page_first 4406
_journal_paper_doi 10.1039/C8CE00885J
_journal_volume 20
_journal_year 2018
_chemical_formula_moiety 'C30 H36 Cl3 N7 O3'
_chemical_formula_sum 'C30 H36 Cl3 N7 O3'
_chemical_formula_weight 649.01
_space_group_crystal_system monoclinic
_space_group_IT_number 14
_space_group_name_Hall '-P 2ybc'
_space_group_name_H-M_alt 'P 1 21/c 1'
_symmetry_space_group_name_Hall '-P 2ybc'
_symmetry_space_group_name_H-M 'P 1 21/c 1'
_atom_sites_solution_hydrogens geom
_audit_creation_method SHELXL-2014/7
_audit_update_record
;
2018-05-30 deposited with the CCDC.
2018-07-05 downloaded from the CCDC.
;
_cell_angle_alpha 90
_cell_angle_beta 118.29(2)
_cell_angle_gamma 90
_cell_formula_units_Z 4
_cell_length_a 13.436(3)
_cell_length_b 19.819(3)
_cell_length_c 13.591(3)
_cell_measurement_reflns_used 793
_cell_measurement_temperature 298(2)
_cell_measurement_theta_max 19.476
_cell_measurement_theta_min 3.517
_cell_volume 3186.9(13)
_computing_cell_refinement 'CrysAlisPro 1.171.38.46 (Rigaku OD, 2015)'
_computing_data_collection 'CrysAlisPro 1.171.38.46 (Rigaku OD, 2015)'
_computing_data_reduction 'CrysAlisPro 1.171.38.46 (Rigaku OD, 2015)'
_computing_molecular_graphics 'Bruker SHELXTL'
_computing_publication_material 'Bruker SHELXTL'
_computing_structure_refinement 'SHELXL-2014/7 (Sheldrick, 2014)'
_computing_structure_solution 'Bruker SHELXTL'
_diffrn_ambient_temperature 298(2)
_diffrn_measured_fraction_theta_full 0.985
_diffrn_measured_fraction_theta_max 0.786
_diffrn_measurement_device_type 'SuperNova, Single source at offset, Eos'
_diffrn_measurement_method 'phi and omega scans'
_diffrn_radiation_type MoK\a
_diffrn_radiation_wavelength 0.71073
_diffrn_reflns_av_R_equivalents 0.1140
_diffrn_reflns_av_unetI/netI 0.2972
_diffrn_reflns_Laue_measured_fraction_full 0.985
_diffrn_reflns_Laue_measured_fraction_max 0.786
_diffrn_reflns_limit_h_max 13
_diffrn_reflns_limit_h_min -17
_diffrn_reflns_limit_k_max 26
_diffrn_reflns_limit_k_min -13
_diffrn_reflns_limit_l_max 18
_diffrn_reflns_limit_l_min -17
_diffrn_reflns_number 10707
_diffrn_reflns_point_group_measured_fraction_full 0.985
_diffrn_reflns_point_group_measured_fraction_max 0.786
_diffrn_reflns_theta_full 25.242
_diffrn_reflns_theta_max 28.670
_diffrn_reflns_theta_min 3.000
_diffrn_source 'SuperNova (Mo) X-ray Source'
_exptl_absorpt_coefficient_mu 0.331
_exptl_absorpt_correction_type multi-scan
_exptl_absorpt_process_details SADABS
_exptl_crystal_colour colourless
_exptl_crystal_density_diffrn 1.353
_exptl_crystal_description plate
_exptl_crystal_F_000 1360.0
_exptl_crystal_size_max 0.28
_exptl_crystal_size_mid 0.23
_exptl_crystal_size_min 0.19
_exptl_transmission_factor_max 0.939
_exptl_transmission_factor_min 0.913
_refine_diff_density_max 0.523
_refine_diff_density_min -0.341
_refine_diff_density_rms 0.076
_refine_ls_extinction_method none
_refine_ls_goodness_of_fit_ref 1.106
_refine_ls_hydrogen_treatment constr
_refine_ls_matrix_type full
_refine_ls_number_parameters 391
_refine_ls_number_reflns 7465
_refine_ls_number_restraints 0
_refine_ls_restrained_S_all 1.106
_refine_ls_R_factor_all 0.3471
_refine_ls_R_factor_gt 0.1065
_refine_ls_shift/su_max 0.007
_refine_ls_shift/su_mean 0.003
_refine_ls_structure_factor_coef Fsqd
_refine_ls_weighting_details 'w=1/[\s^2^(Fo^2^)+(0.0100P)^2^] where P=(Fo^2^+2Fc^2^)/3'
_refine_ls_weighting_scheme calc
_refine_ls_wR_factor_gt 0.1550
_refine_ls_wR_factor_ref 0.2133
_reflns_Friedel_coverage 0.000
_reflns_number_gt 3539
_reflns_number_total 7465
_reflns_threshold_expression 'I > 2\s(I)'
_cod_data_source_file c8ce00885j2.cif
_cod_data_source_block Tren-Cl-Me-nco-Ligand
_cod_depositor_comments 'Adding full bibliography for 7231077--7231085.cif.'
_cod_database_code 7231077
_shelx_shelxl_version_number 2014/7
_shelx_space_group_comment
;
The symmetry employed for this shelxl refinement is uniquely defined
by the following loop, which should always be used as a source of
symmetry information in preference to the above space-group names.
They are only intended as comments.
;

loop_
_space_group_symop_operation_xyz
'x, y, z'
'-x, y+1/2, -z+1/2'
'-x, -y, -z'
'x, -y-1/2, z-1/2'

loop_
_atom_site_label
_atom_site_type_symbol
_atom_site_fract_x
_atom_site_fract_y
_atom_site_fract_z
_atom_site_U_iso_or_equiv
_atom_site_adp_type
_atom_site_occupancy
_atom_site_site_symmetry_order
_atom_site_calc_flag
_atom_site_refinement_flags_posn
_atom_site_refinement_flags_adp
Cl3 Cl 0.7544(2) 0.82215(13) 0.2681(2) 0.1048(11) Uani 1 1 d . .
Cl1 Cl 0.26956(19) 0.53537(14) 0.3247(2) 0.0917(10) Uani 1 1 d . .
Cl2 Cl 1.2638(2) 0.75725(15) 0.6796(3) 0.1177(12) Uani 1 1 d . .
O3 O 0.8248(4) 0.5924(3) 0.1424(4) 0.0683(19) Uani 1 1 d . .
O1 O 0.5275(4) 0.4610(3) 0.1645(4) 0.0631(18) Uani 1 1 d . .
N5 N 0.9722(5) 0.6029(5) 0.3795(6) 0.077(3) Uani 1 1 d . .
H5N H 0.9158 0.6077 0.3138 0.092 Uiso 1 1 calc R U
O2 O 1.1128(4) 0.5309(3) 0.4940(5) 0.075(2) Uani 1 1 d . .
N6 N 0.7209(6) 0.5382(4) -0.0248(6) 0.067(2) Uani 1 1 d . .
H6N H 0.6544 0.5323 -0.0801 0.081 Uiso 1 1 calc R U
N7 N 0.6299(5) 0.5992(4) 0.0497(6) 0.060(2) Uani 1 1 d . .
H7N H 0.5688 0.5820 -0.0024 0.072 Uiso 1 1 calc R U
N1 N 0.8645(6) 0.4218(4) 0.1255(6) 0.063(2) Uani 1 1 d . .
N3 N 0.6574(5) 0.4904(4) 0.3444(6) 0.061(2) Uani 1 1 d . .
H3N H 0.7269 0.4852 0.3939 0.074 Uiso 1 1 calc R U
C29 C 0.6707(9) 0.7503(5) 0.2266(8) 0.074(3) Uani 1 1 d . .
C24 C 0.6211(7) 0.6482(5) 0.1205(7) 0.055(3) Uani 1 1 d . .
N2 N 0.7123(5) 0.4299(4) 0.2345(6) 0.071(2) Uani 1 1 d . .
H2N H 0.7803 0.4324 0.2884 0.085 Uiso 1 1 calc R U
C23 C 0.7338(8) 0.5771(5) 0.0604(8) 0.058(3) Uani 1 1 d . .
C19 C 1.1245(7) 0.7322(6) 0.5975(8) 0.076(3) Uani 1 1 d . .
N4 N 0.9923(6) 0.5062(5) 0.3089(7) 0.075(3) Uani 1 1 d . .
H4N H 0.9446 0.5240 0.2465 0.090 Uiso 1 1 calc R U
C14 C 0.9956(8) 0.6557(6) 0.4549(8) 0.070(3) Uani 1 1 d . .
C12 C 1.0265(6) 0.4370(5) 0.3101(8) 0.073(3) Uani 1 1 d . .
H12B H 0.9943 0.4086 0.3459 0.087 Uiso 1 1 calc R U
H12A H 1.1082 0.4335 0.3519 0.087 Uiso 1 1 calc R U
C2 C 0.6900(6) 0.3932(5) 0.1355(8) 0.072(3) Uani 1 1 d . .
H2B H 0.6531 0.4222 0.0706 0.087 Uiso 1 1 calc R U
H2A H 0.6405 0.3553 0.1260 0.087 Uiso 1 1 calc R U
C17 C 1.0384(9) 0.7629(5) 0.6064(8) 0.079(3) Uani 1 1 d . .
C3 C 0.6246(7) 0.4618(4) 0.2448(8) 0.057(3) Uani 1 1 d . .
C25 C 0.5370(7) 0.6367(5) 0.1541(7) 0.062(3) Uani 1 1 d . .
H25 H 0.4923 0.5981 0.1314 0.075 Uiso 1 1 calc R U
C13 C 1.0326(7) 0.5435(6) 0.4023(8) 0.061(3) Uani 1 1 d . .
C21 C 0.8299(7) 0.4313(5) 0.0088(8) 0.074(3) Uani 1 1 d . .
H21A H 0.7581 0.4088 -0.0350 0.089 Uiso 1 1 calc R U
H21B H 0.8850 0.4102 -0.0083 0.089 Uiso 1 1 calc R U
C11 C 0.9864(7) 0.4146(5) 0.1932(8) 0.077(3) Uani 1 1 d . .
H11A H 1.0238 0.4409 0.1603 0.093 Uiso 1 1 calc R U
H11B H 1.0069 0.3676 0.1932 0.093 Uiso 1 1 calc R U
C1 C 0.8030(7) 0.3678(5) 0.1472(8) 0.083(3) Uani 1 1 d . .
H1B H 0.8490 0.3505 0.2222 0.100 Uiso 1 1 calc R U
H1A H 0.7891 0.3312 0.0950 0.100 Uiso 1 1 calc R U
C20 C 1.1055(7) 0.6789(5) 0.5240(7) 0.078(3) Uani 1 1 d . .
H20 H 1.1663 0.6585 0.5208 0.094 Uiso 1 1 calc R U
C9 C 0.4123(7) 0.5537(6) 0.3726(8) 0.072(3) Uani 1 1 d . .
C30 C 0.6858(7) 0.7069(5) 0.1603(8) 0.066(3) Uani 1 1 d . .
H30 H 0.7414 0.7158 0.1398 0.079 Uiso 1 1 calc R U
C28 C 0.5729(7) 0.7915(5) 0.3355(8) 0.104(4) Uani 1 1 d . .
H28C H 0.6426 0.7949 0.4040 0.155 Uiso 1 1 calc R U
H28B H 0.5140 0.7765 0.3511 0.155 Uiso 1 1 calc R U
H28A H 0.5535 0.8350 0.3000 0.155 Uiso 1 1 calc R U
C16 C 0.9302(8) 0.7442(6) 0.5381(9) 0.094(4) Uani 1 1 d . .
H16 H 0.8704 0.7670 0.5394 0.112 Uiso 1 1 calc R U
C10 C 0.4710(6) 0.5156(4) 0.3350(7) 0.056(3) Uani 1 1 d . .
H10 H 0.4352 0.4815 0.2830 0.067 Uiso 1 1 calc R U
C26 C 0.5236(7) 0.6837(5) 0.2205(8) 0.069(3) Uani 1 1 d . .
H26 H 0.4676 0.6755 0.2408 0.082 Uiso 1 1 calc R U
C22 C 0.8177(7) 0.5056(6) -0.0259(8) 0.084(3) Uani 1 1 d . .
H22A H 0.8860 0.5296 0.0244 0.101 Uiso 1 1 calc R U
H22B H 0.8097 0.5087 -0.1006 0.101 Uiso 1 1 calc R U
C4 C 0.5876(7) 0.5285(5) 0.3760(7) 0.060(3) Uani 1 1 d . .
C15 C 0.9105(7) 0.6908(6) 0.4667(8) 0.073(3) Uani 1 1 d . .
H15 H 0.8361 0.6768 0.4233 0.088 Uiso 1 1 calc R U
C6 C 0.5718(10) 0.6222(6) 0.4851(9) 0.097(4) Uani 1 1 d . .
H6 H 0.6073 0.6566 0.5364 0.117 Uiso 1 1 calc R U
C7 C 0.4559(9) 0.6090(6) 0.4447(9) 0.079(3) Uani 1 1 d . .
C5 C 0.6315(7) 0.5835(6) 0.4478(8) 0.072(3) Uani 1 1 d . .
H5 H 0.7067 0.5947 0.4721 0.087 Uiso 1 1 calc R U
C27 C 0.5864(9) 0.7429(5) 0.2606(8) 0.070(3) Uani 1 1 d . .
C18 C 1.0621(7) 0.8160(5) 0.6932(9) 0.113(4) Uani 1 1 d . .
H18C H 1.1226 0.8444 0.6991 0.169 Uiso 1 1 calc R U
H18B H 1.0835 0.7948 0.7640 0.169 Uiso 1 1 calc R U
H18A H 0.9955 0.8427 0.6722 0.169 Uiso 1 1 calc R U
C8 C 0.3905(7) 0.6531(5) 0.4851(7) 0.106(4) Uani 1 1 d . .
H8A H 0.3279 0.6734 0.4222 0.159 Uiso 1 1 calc R U
H8C H 0.4393 0.6877 0.5332 0.159 Uiso 1 1 calc R U
H8B H 0.3630 0.6260 0.5257 0.159 Uiso 1 1 calc R U

loop_
_atom_site_aniso_label
_atom_site_aniso_U_11
_atom_site_aniso_U_22
_atom_site_aniso_U_33
_atom_site_aniso_U_23
_atom_site_aniso_U_13
_atom_site_aniso_U_12
Cl3 0.104(2) 0.070(2) 0.110(2) -0.0107(17) 0.0253(18) -0.0292(17)
Cl1 0.0504(15) 0.124(3) 0.106(2) 0.0066(19) 0.0412(15) 0.0039(16)
Cl2 0.0556(17) 0.114(3) 0.148(3) -0.023(2) 0.0201(18) -0.0144(16)
O3 0.043(4) 0.087(5) 0.064(4) -0.009(4) 0.016(3) -0.006(4)
O1 0.028(3) 0.076(5) 0.063(4) -0.005(3) 0.005(3) -0.001(3)
N5 0.042(5) 0.098(7) 0.068(6) -0.010(6) 0.008(4) 0.009(5)
O2 0.027(3) 0.103(6) 0.074(4) 0.016(4) 0.008(3) 0.005(4)
N6 0.046(5) 0.084(7) 0.072(6) -0.013(5) 0.027(4) 0.000(4)
N7 0.037(5) 0.065(6) 0.066(5) -0.005(4) 0.015(4) -0.007(4)
N1 0.038(5) 0.074(6) 0.078(6) 0.000(5) 0.030(4) 0.008(4)
N3 0.031(4) 0.083(6) 0.066(5) -0.011(5) 0.020(4) -0.005(4)
C29 0.082(8) 0.049(8) 0.065(7) -0.021(6) 0.015(6) -0.005(6)
C24 0.041(6) 0.064(8) 0.051(6) -0.001(5) 0.016(5) 0.007(5)
N2 0.029(4) 0.092(7) 0.077(6) -0.014(5) 0.013(4) -0.003(4)
C23 0.041(6) 0.060(7) 0.066(7) 0.001(6) 0.020(5) -0.006(6)
C19 0.034(6) 0.098(9) 0.071(7) -0.005(6) 0.004(5) 0.005(6)
N4 0.064(5) 0.074(7) 0.074(6) 0.004(6) 0.023(5) 0.004(5)
C14 0.040(6) 0.082(9) 0.064(7) 0.009(6) 0.004(5) 0.011(6)
C12 0.030(5) 0.090(9) 0.083(8) 0.019(7) 0.014(5) -0.001(6)
C2 0.031(5) 0.076(8) 0.109(8) -0.027(7) 0.031(5) -0.021(5)
C17 0.065(7) 0.065(8) 0.082(8) -0.027(6) 0.015(6) 0.015(6)
C3 0.041(6) 0.046(7) 0.075(7) -0.005(6) 0.021(6) -0.016(5)
C25 0.053(6) 0.059(7) 0.072(7) -0.007(6) 0.028(5) 0.002(5)
C13 0.034(5) 0.081(9) 0.063(7) 0.000(7) 0.019(5) -0.001(6)
C21 0.060(7) 0.080(9) 0.093(9) -0.021(7) 0.046(6) -0.005(6)
C11 0.036(6) 0.099(9) 0.098(8) -0.007(7) 0.032(6) 0.007(6)
C1 0.056(7) 0.060(8) 0.131(10) -0.010(7) 0.043(7) 0.010(6)
C20 0.051(7) 0.095(9) 0.073(7) -0.003(7) 0.016(6) 0.000(6)
C9 0.038(6) 0.097(9) 0.071(7) -0.002(6) 0.018(5) 0.011(6)
C30 0.056(6) 0.068(8) 0.071(7) 0.007(6) 0.027(6) -0.017(6)
C28 0.074(8) 0.084(9) 0.137(10) -0.033(8) 0.037(7) 0.006(6)
C16 0.043(7) 0.106(11) 0.119(10) -0.009(8) 0.027(7) 0.002(7)
C10 0.030(5) 0.058(7) 0.074(6) 0.012(5) 0.020(5) -0.005(5)
C26 0.052(6) 0.080(9) 0.086(8) 0.007(7) 0.043(6) 0.002(6)
C22 0.057(7) 0.110(10) 0.095(8) 0.000(7) 0.044(6) -0.002(7)
C4 0.042(6) 0.073(8) 0.060(6) 0.001(6) 0.019(5) 0.003(6)
C15 0.033(6) 0.091(9) 0.090(8) 0.027(7) 0.024(6) 0.002(6)
C6 0.088(9) 0.095(10) 0.110(10) -0.016(8) 0.046(8) 0.011(8)
C7 0.054(7) 0.110(10) 0.074(7) 0.020(7) 0.029(6) 0.030(8)
C5 0.035(6) 0.102(10) 0.066(7) -0.005(7) 0.013(5) -0.006(6)
C27 0.062(7) 0.053(8) 0.075(8) 0.002(6) 0.015(6) 0.015(6)
C18 0.083(8) 0.114(11) 0.135(11) -0.008(9) 0.047(8) 0.019(7)
C8 0.088(8) 0.127(11) 0.123(10) 0.002(8) 0.066(8) 0.019(7)

loop_
_atom_type_symbol
_atom_type_description
_atom_type_scat_dispersion_real
_atom_type_scat_dispersion_imag
_atom_type_scat_source
C C 0.0033 0.0016 'International Tables Vol C Tables 4.2.6.8 and 6.1.1.4'
H H 0.0000 0.0000 'International Tables Vol C Tables 4.2.6.8 and 6.1.1.4'
N N 0.0061 0.0033 'International Tables Vol C Tables 4.2.6.8 and 6.1.1.4'
O O 0.0106 0.0060 'International Tables Vol C Tables 4.2.6.8 and 6.1.1.4'
F F 0.0171 0.0103 'International Tables Vol C Tables 4.2.6.8 and 6.1.1.4'
Br Br -0.2901 2.4595 'International Tables Vol C Tables 4.2.6.8 and 6.1.1.4'
Cl Cl 0.1484 0.1585 'International Tables Vol C Tables 4.2.6.8 and 6.1.1.4'

loop_
_geom_angle_atom_site_label_1
_geom_angle_atom_site_label_2
_geom_angle_atom_site_label_3
_geom_angle
C13 N5 C14 124.9(8)
C23 N6 C22 121.1(8)
C23 N7 C24 123.0(7)
C21 N1 C11 112.9(7)
C21 N1 C1 113.5(8)
C11 N1 C1 111.9(7)
C3 N3 C4 125.8(8)
C30 C29 C27 123.7(10)
C30 C29 Cl3 118.0(10)
C27 C29 Cl3 118.3(9)
C30 C24 N7 126.9(10)
C30 C24 C25 116.8(9)
N7 C24 C25 116.3(9)
C3 N2 C2 120.8(7)
O3 C23 N6 126.1(9)
O3 C23 N7 121.7(9)
N6 C23 N7 112.1(8)
C17 C19 C20 121.9(9)
C17 C19 Cl2 121.1(9)
C20 C19 Cl2 116.9(8)
C13 N4 C12 122.0(9)
N5 C14 C20 122.6(10)
N5 C14 C15 122.8(9)
C20 C14 C15 114.5(10)
N4 C12 C11 108.7(8)
N2 C2 C1 108.3(7)
C19 C17 C16 119.8(10)
C19 C17 C18 120.7(10)
C16 C17 C18 119.4(10)
O1 C3 N3 126.9(9)
O1 C3 N2 119.3(9)
N3 C3 N2 113.8(8)
C26 C25 C24 118.4(9)
O2 C13 N4 127.9(10)
O2 C13 N5 122.9(10)
N4 C13 N5 109.1(9)
N1 C21 C22 113.4(8)
N1 C11 C12 112.1(7)
N1 C1 C2 111.4(7)
C14 C20 C19 120.5(10)
C10 C9 C7 125.1(9)
C10 C9 Cl1 118.4(8)
C7 C9 Cl1 116.5(8)
C29 C30 C24 122.4(10)
C17 C16 C15 118.7(10)
C9 C10 C4 118.9(9)
C25 C26 C27 125.8(10)
N6 C22 C21 112.9(8)
C5 C4 C10 116.0(9)
C5 C4 N3 120.5(9)
C10 C4 N3 123.4(9)
C16 C15 C14 124.4(9)
C5 C6 C7 119.0(11)
C9 C7 C6 115.9(10)
C9 C7 C8 125.7(10)
C6 C7 C8 118.4(11)
C6 C5 C4 124.8(9)
C26 C27 C29 112.9(10)
C26 C27 C28 124.7(11)
C29 C27 C28 122.3(10)

loop_
_geom_bond_atom_site_label_1
_geom_bond_atom_site_label_2
_geom_bond_distance
Cl3 C29 1.734(10)
Cl1 C9 1.747(9)
Cl2 C19 1.736(9)
O3 C23 1.240(8)
O1 C3 1.242(8)
N5 C13 1.379(10)
N5 C14 1.392(11)
O2 C13 1.227(9)
N6 C23 1.332(10)
N6 C22 1.459(10)
N7 C23 1.402(10)
N7 C24 1.412(10)
N1 C21 1.438(10)
N1 C11 1.456(8)
N1 C1 1.465(10)
N3 C3 1.335(10)
N3 C4 1.420(10)
C29 C30 1.330(12)
C29 C27 1.420(13)
C24 C30 1.397(11)
C24 C25 1.424(11)
N2 C3 1.401(10)
N2 C2 1.432(10)
C19 C17 1.362(12)
C19 C20 1.392(12)
N4 C13 1.342(10)
N4 C12 1.443(10)
C14 C20 1.400(10)
C14 C15 1.411(12)
C12 C11 1.483(10)
C2 C1 1.534(10)
C17 C16 1.354(11)
C17 C18 1.498(11)
C25 C26 1.368(11)
C21 C22 1.531(11)
C9 C10 1.355(11)
C9 C7 1.399(12)
C28 C27 1.474(12)
C16 C15 1.373(12)
C10 C4 1.415(9)
C26 C27 1.396(11)
C4 C5 1.393(11)
C6 C5 1.368(11)
C6 C7 1.409(12)
C7 C8 1.515(11)
